data_7156556
loop_
_publ_author_name
'Jiang, Yan'
'Yu, Shuo-Wen'
'Yang, Yi'
'Liu, Ying-Le'
'Xu, Xiao-Ying'
'Zhang, Xiao-Mei'
'Yuan, Wei-Cheng'

_publ_section_title
;
 Facile synthesis of fused polycyclic compounds via intramolecular
 oxidative cyclization/aromatization of \b-tetralone or \b-tetralone
 oximes.
;
_journal_issue 46
_journal_name_full 'Organic &amp; biomolecular chemistry'
_journal_page_first 9003
_journal_page_last 9010
_journal_paper_doi 10.1039/c8ob02031k
_journal_volume 16
_journal_year 2018
_chemical_formula_sum 'C26 H20 N2 O2 S'
_chemical_formula_weight 424.50
_space_group_IT_number 33
_space_group_name_Hall 'P 2c -2n'
_space_group_name_H-M_alt 'P n a 21'
_symmetry_cell_setting orthorhombic
_symmetry_space_group_name_Hall 'P 2c -2n'
_symmetry_space_group_name_H-M 'P n a 21'
_atom_sites_solution_hydrogens geom
_atom_sites_solution_primary direct
_atom_sites_solution_secondary difmap
_audit_block_doi 10.5517/ccdc.csd.cc1z50x2
_audit_creation_method SHELXL-97
_audit_update_record
;
2018-02-03 deposited with the CCDC.
2018-11-05 downloaded from the CCDC.
;
_cell_angle_alpha 90.00
_cell_angle_beta 90.00
_cell_angle_gamma 90.00
_cell_formula_units_Z 4
_cell_length_a 7.979(3)
_cell_length_b 19.9763(13)
_cell_length_c 13.149(4)
_cell_measurement_reflns_used 688
_cell_measurement_temperature 296(2)
_cell_measurement_theta_max 18.89
_cell_measurement_theta_min 2.75
_cell_volume 2095.8(10)
_computing_cell_refinement 'Bruker SAINT'
_computing_data_collection 'Bruker APEX2'
_computing_data_reduction 'Bruker SAINT'
_computing_molecular_graphics 'Bruker SHELXTL'
_computing_publication_material 'Bruker SHELXTL'
_computing_structure_refinement 'SHELXL-97 (Sheldrick, 2008)'
_computing_structure_solution 'SHELXS-97 (Sheldrick, 2008)'
_diffrn_ambient_temperature 296(2)
_diffrn_measured_fraction_theta_full 0.998
_diffrn_measured_fraction_theta_max 0.998
_diffrn_measurement_device_type 'Bruker APEX-II CCD'
_diffrn_measurement_method '\f and \w scans'
_diffrn_radiation_monochromator graphite
_diffrn_radiation_source 'fine-focus sealed tube'
_diffrn_radiation_type MoK\a
_diffrn_radiation_wavelength 0.71073
_diffrn_reflns_av_R_equivalents 0.0791
_diffrn_reflns_av_sigmaI/netI 0.1090
_diffrn_reflns_limit_h_max 9
_diffrn_reflns_limit_h_min -9
_diffrn_reflns_limit_k_max 23
_diffrn_reflns_limit_k_min -23
_diffrn_reflns_limit_l_max 14
_diffrn_reflns_limit_l_min -15
_diffrn_reflns_number 10090
_diffrn_reflns_theta_full 25.00
_diffrn_reflns_theta_max 25.00
_diffrn_reflns_theta_min 1.85
_exptl_absorpt_coefficient_mu 0.181
_exptl_absorpt_correction_T_max 0.9613
_exptl_absorpt_correction_T_min 0.9494
_exptl_absorpt_correction_type multi-scan
_exptl_absorpt_process_details SADABS
_exptl_crystal_colour yellow
_exptl_crystal_density_diffrn 1.345
_exptl_crystal_density_method 'not measured'
_exptl_crystal_description block
_exptl_crystal_F_000 888
_exptl_crystal_size_max 0.29
_exptl_crystal_size_mid 0.25
_exptl_crystal_size_min 0.22
_refine_diff_density_max 0.148
_refine_diff_density_min -0.162
_refine_diff_density_rms 0.038
_refine_ls_abs_structure_details 'Flack H D (1983), Acta Cryst. A39, 876-881'
_refine_ls_abs_structure_Flack -0.14(12)
_refine_ls_extinction_method none
_refine_ls_goodness_of_fit_ref 0.967
_refine_ls_hydrogen_treatment constr
_refine_ls_matrix_type full
_refine_ls_number_parameters 280
_refine_ls_number_reflns 3296
_refine_ls_number_restraints 1
_refine_ls_restrained_S_all 0.966
_refine_ls_R_factor_all 0.1220
_refine_ls_R_factor_gt 0.0533
_refine_ls_shift/su_max 0.000
_refine_ls_shift/su_mean 0.000
_refine_ls_structure_factor_coef Fsqd
_refine_ls_weighting_details 'calc w=1/[\s^2^(Fo^2^)+(0.0060P)^2^+0.0200P] where P=(Fo^2^+2Fc^2^)/3'
_refine_ls_weighting_scheme calc
_refine_ls_wR_factor_gt 0.0967
_refine_ls_wR_factor_ref 0.1158
_reflns_number_gt 1806
_reflns_number_total 3296
_reflns_threshold_expression >2sigma(I)
_cod_data_source_file c8ob02031k2.cif
_cod_data_source_block a_CCDC1
_cod_depositor_comments
;
The following automatic conversions were performed:

'_symmetry_cell_setting' value 'Orthorhombic' changed to
'orthorhombic' according to
/home/data/users/saulius/crontab/automatic-downloads/rss-feeds/RSC/lib/dictionaries/cif_core.dic
dictionary named 'cif_core.dic' version 2.4.2 from 2011-04-26.

'_exptl_absorpt_correction_type' value 'Multi-scan' changed to
'multi-scan' according to
/home/data/users/saulius/crontab/automatic-downloads/rss-feeds/RSC/lib/dictionaries/cif_core.dic
dictionary named 'cif_core.dic' version 2.4.2 from 2011-04-26.

Automatic conversion script
Id: cif_fix_values 4973 2017-02-22 13:04:09Z antanas 

 Adding full bibliography for 7156555--7156556.cif.
;
_cod_original_cell_volume 2095.9(9)
_cod_original_sg_symbol_H-M 'Pna2(1) '
_cod_database_code 7156556

loop_
_symmetry_equiv_pos_as_xyz
'x, y, z'
'-x, -y, z+1/2'
'x+1/2, -y+1/2, z'
'-x+1/2, y+1/2, z+1/2'

loop_
_atom_site_label
_atom_site_type_symbol
_atom_site_fract_x
_atom_site_fract_y
_atom_site_fract_z
_atom_site_U_iso_or_equiv
_atom_site_adp_type
_atom_site_occupancy
_atom_site_symmetry_multiplicity
_atom_site_calc_flag
_atom_site_refinement_flags
S1 S 0.50251(16) 0.94969(6) 0.96298(11) 0.0689(4) Uani 1 1 d .
C1 C 0.6143(5) 0.8249(2) 0.6967(3) 0.0552(11) Uani 1 1 d .
C2 C 0.5506(5) 0.8344(2) 0.8619(4) 0.0570(11) Uani 1 1 d .
C3 C 0.6126(5) 0.7172(2) 0.6051(4) 0.0620(12) Uani 1 1 d .
C4 C 0.5895(5) 0.7562(2) 0.6996(3) 0.0545(11) Uani 1 1 d .
C5 C 0.5164(5) 0.7668(2) 0.8731(3) 0.0566(11) Uani 1 1 d .
C7 C 0.6013(6) 0.7503(3) 0.5129(4) 0.0665(13) Uani 1 1 d .
C9 C 0.4597(5) 0.7565(2) 0.9760(4) 0.0625(12) Uani 1 1 d .
C11 C 0.0441(6) 0.9697(2) 0.8515(4) 0.0675(13) Uani 1 1 d .
H11A H -0.0639 0.9586 0.8721 0.081 Uiso 1 1 calc R
C12 C 0.5383(6) 0.7270(2) 0.7884(3) 0.0593(12) Uani 1 1 d .
H12A H 0.5187 0.6811 0.7915 0.071 Uiso 1 1 calc R
C13 C 0.5804(7) 0.8236(3) 0.5102(4) 0.0801(15) Uani 1 1 d .
H13A H 0.4618 0.8343 0.5108 0.096 Uiso 1 1 calc R
H13B H 0.6275 0.8409 0.4475 0.096 Uiso 1 1 calc R
C14 C 0.4611(6) 0.8187(3) 1.0237(4) 0.0661(13) Uani 1 1 d .
C15 C 0.3368(6) 0.9698(2) 0.8826(3) 0.0547(11) Uani 1 1 d .
C16 C 0.6639(6) 0.8574(2) 0.5988(4) 0.0687(13) Uani 1 1 d .
H16A H 0.7846 0.8548 0.5909 0.082 Uiso 1 1 calc R
H16B H 0.6324 0.9043 0.6003 0.082 Uiso 1 1 calc R
C17 C 0.3636(7) 1.0000(2) 0.7918(4) 0.0746(15) Uani 1 1 d .
H17A H 0.4718 1.0101 0.7703 0.090 Uiso 1 1 calc R
C18 C 0.6373(6) 0.6489(3) 0.6064(4) 0.0802(15) Uani 1 1 d .
H18A H 0.6499 0.6271 0.6683 0.096 Uiso 1 1 calc R
C19 C 0.1761(6) 0.9537(2) 0.9132(3) 0.0646(13) Uani 1 1 d .
H19A H 0.1579 0.9323 0.9750 0.078 Uiso 1 1 calc R
C21 C 0.6436(7) 0.6131(3) 0.5190(6) 0.103(2) Uani 1 1 d .
H21A H 0.6591 0.5670 0.5215 0.123 Uiso 1 1 calc R
C22 C 0.0660(7) 1.0014(3) 0.7607(4) 0.0648(13) Uani 1 1 d .
C23 C 0.6065(7) 0.7115(4) 0.4238(4) 0.0875(18) Uani 1 1 d .
H23A H 0.5954 0.7325 0.3610 0.105 Uiso 1 1 calc R
C24 C 0.4121(7) 0.8253(3) 1.1250(4) 0.0859(16) Uani 1 1 d .
H24A H 0.4100 0.8668 1.1570 0.103 Uiso 1 1 calc R
C25 C 0.4116(6) 0.6994(3) 1.0292(4) 0.0821(15) Uani 1 1 d .
H25A H 0.4119 0.6576 0.9981 0.099 Uiso 1 1 calc R
C26 C 0.6273(8) 0.6446(4) 0.4275(6) 0.106(2) Uani 1 1 d .
H26A H 0.6305 0.6198 0.3676 0.128 Uiso 1 1 calc R
C27 C 0.3670(7) 0.7679(4) 1.1750(5) 0.0999(19) Uani 1 1 d .
H27A H 0.3376 0.7708 1.2433 0.120 Uiso 1 1 calc R
C28 C -0.0804(7) 1.0177(3) 0.6945(4) 0.0956(18) Uani 1 1 d .
H28A H -0.1820 1.0043 0.7280 0.143 Uiso 1 1 calc R
H28B H -0.0702 0.9942 0.6311 0.143 Uiso 1 1 calc R
H28C H -0.0833 1.0650 0.6820 0.143 Uiso 1 1 calc R
C29 C 0.2278(8) 1.0156(2) 0.7322(4) 0.0805(16) Uani 1 1 d .
H29A H 0.2461 1.0366 0.6700 0.097 Uiso 1 1 calc R
C30 C 0.3633(7) 0.7066(4) 1.1295(4) 0.0976(19) Uani 1 1 d .
H30A H 0.3281 0.6694 1.1661 0.117 Uiso 1 1 calc R
N1 N 0.5973(5) 0.86509(18) 0.7786(3) 0.0634(10) Uani 1 1 d .
N2 N 0.5206(5) 0.86736(17) 0.9552(3) 0.0650(10) Uani 1 1 d .
O1 O 0.6514(4) 0.97821(16) 0.9243(3) 0.0905(12) Uani 1 1 d .
O2 O 0.4546(4) 0.96284(17) 1.0657(2) 0.0865(11) Uani 1 1 d .

loop_
_atom_site_aniso_label
_atom_site_aniso_U_11
_atom_site_aniso_U_22
_atom_site_aniso_U_33
_atom_site_aniso_U_23
_atom_site_aniso_U_13
_atom_site_aniso_U_12
S1 0.0587(7) 0.0758(8) 0.0720(8) -0.0296(7) -0.0054(7) 0.0037(7)
C1 0.059(3) 0.057(3) 0.049(3) -0.003(3) 0.000(2) 0.010(2)
C2 0.051(3) 0.062(3) 0.058(3) -0.007(3) -0.003(2) 0.011(2)
C3 0.052(3) 0.068(3) 0.067(3) -0.013(3) 0.000(3) 0.002(2)
C4 0.052(3) 0.058(3) 0.053(3) -0.006(2) 0.003(2) 0.003(2)
C5 0.050(3) 0.062(3) 0.058(3) -0.003(2) -0.005(2) 0.006(2)
C7 0.061(3) 0.075(4) 0.064(3) -0.019(3) 0.004(3) 0.006(2)
C9 0.058(3) 0.075(3) 0.055(3) 0.000(3) -0.005(2) 0.008(2)
C11 0.053(3) 0.081(4) 0.069(3) -0.002(3) 0.007(3) 0.005(3)
C12 0.063(3) 0.059(3) 0.056(3) -0.008(2) 0.002(2) 0.001(2)
C13 0.084(4) 0.108(5) 0.049(3) 0.000(3) 0.007(3) 0.013(3)
C14 0.060(3) 0.088(4) 0.050(3) -0.006(3) 0.005(3) 0.009(3)
C15 0.053(3) 0.053(3) 0.058(3) -0.013(2) 0.007(2) -0.003(2)
C16 0.074(3) 0.067(3) 0.065(3) 0.003(3) 0.007(3) 0.010(2)
C17 0.068(4) 0.070(3) 0.086(4) 0.007(3) 0.023(3) -0.001(3)
C18 0.083(4) 0.071(4) 0.087(4) -0.024(3) 0.024(3) -0.008(3)
C19 0.063(3) 0.080(3) 0.051(3) -0.001(2) 0.007(3) 0.002(3)
C21 0.113(5) 0.089(4) 0.107(5) -0.040(5) 0.037(4) -0.018(3)
C22 0.068(4) 0.068(3) 0.059(3) -0.005(3) -0.001(3) 0.011(3)
C23 0.090(4) 0.113(5) 0.060(4) -0.023(4) 0.012(3) -0.001(3)
C24 0.080(4) 0.106(5) 0.072(4) -0.014(4) 0.003(3) 0.029(3)
C25 0.072(4) 0.093(4) 0.081(4) 0.012(3) 0.002(3) 0.007(3)
C26 0.103(5) 0.129(7) 0.088(5) -0.055(5) 0.025(4) -0.028(4)
C27 0.093(5) 0.146(6) 0.061(4) 0.009(5) 0.017(3) 0.008(4)
C28 0.087(4) 0.119(5) 0.081(4) -0.007(3) -0.022(4) 0.022(3)
C29 0.086(5) 0.090(4) 0.065(3) 0.012(3) 0.013(3) 0.006(3)
C30 0.081(4) 0.138(6) 0.074(4) 0.016(4) 0.019(3) 0.007(4)
N1 0.070(3) 0.061(2) 0.058(2) -0.009(2) 0.006(2) 0.005(2)
N2 0.071(3) 0.071(3) 0.053(2) -0.020(2) -0.001(2) 0.015(2)
O1 0.053(2) 0.091(3) 0.127(3) -0.040(2) 0.005(2) -0.0157(18)
O2 0.088(3) 0.108(3) 0.064(2) -0.0398(19) -0.0120(19) 0.020(2)

loop_
_atom_type_symbol
_atom_type_description
_atom_type_scat_dispersion_real
_atom_type_scat_dispersion_imag
_atom_type_scat_source
C C 0.0033 0.0016 'International Tables Vol C Tables 4.2.6.8 and 6.1.1.4'
H H 0.0000 0.0000 'International Tables Vol C Tables 4.2.6.8 and 6.1.1.4'
N N 0.0061 0.0033 'International Tables Vol C Tables 4.2.6.8 and 6.1.1.4'
O O 0.0106 0.0060 'International Tables Vol C Tables 4.2.6.8 and 6.1.1.4'
S S 0.1246 0.1234 'International Tables Vol C Tables 4.2.6.8 and 6.1.1.4'

loop_
_geom_angle_atom_site_label_1
_geom_angle_atom_site_label_2
_geom_angle_atom_site_label_3
_geom_angle
O1 S1 O2 119.4(2)
O1 S1 N2 107.77(19)
O2 S1 N2 105.4(2)
O1 S1 C15 109.1(2)
O2 S1 C15 109.2(2)
N2 S1 C15 104.97(19)
N1 C1 C4 123.5(4)
N1 C1 C16 117.1(4)
C4 C1 C16 119.4(4)
N1 C2 C5 127.0(4)
N1 C2 N2 123.8(4)
C5 C2 N2 109.1(4)
C18 C3 C7 119.5(5)
C18 C3 C4 121.9(5)
C7 C3 C4 118.5(4)
C12 C4 C1 119.3(4)
C12 C4 C3 122.0(4)
C1 C4 C3 118.7(4)
C12 C5 C2 116.8(4)
C12 C5 C9 135.7(4)
C2 C5 C9 107.5(4)
C3 C7 C23 117.7(5)
C3 C7 C13 120.2(4)
C23 C7 C13 122.1(5)
C14 C9 C25 120.4(5)
C14 C9 C5 107.1(4)
C25 C9 C5 132.5(5)
C22 C11 C19 121.9(5)
C22 C11 H11A 119.0
C19 C11 H11A 119.0
C4 C12 C5 118.8(4)
C4 C12 H12A 120.6
C5 C12 H12A 120.6
C7 C13 C16 112.1(4)
C7 C13 H13A 109.2
C16 C13 H13A 109.2
C7 C13 H13B 109.2
C16 C13 H13B 109.2
H13A C13 H13B 107.9
C9 C14 C24 120.9(5)
C9 C14 N2 109.3(4)
C24 C14 N2 129.8(5)
C17 C15 C19 120.4(5)
C17 C15 S1 121.2(4)
C19 C15 S1 118.4(4)
C1 C16 C13 110.8(4)
C1 C16 H16A 109.5
C13 C16 H16A 109.5
C1 C16 H16B 109.5
C13 C16 H16B 109.5
H16A C16 H16B 108.1
C15 C17 C29 118.6(5)
C15 C17 H17A 120.7
C29 C17 H17A 120.7
C21 C18 C3 121.2(6)
C21 C18 H18A 119.4
C3 C18 H18A 119.4
C11 C19 C15 119.2(4)
C11 C19 H19A 120.4
C15 C19 H19A 120.4
C18 C21 C26 120.0(6)
C18 C21 H21A 120.0
C26 C21 H21A 120.0
C11 C22 C29 117.1(5)
C11 C22 C28 120.7(5)
C29 C22 C28 122.2(5)
C26 C23 C7 121.4(6)
C26 C23 H23A 119.3
C7 C23 H23A 119.3
C27 C24 C14 116.9(5)
C27 C24 H24A 121.6
C14 C24 H24A 121.6
C30 C25 C9 118.2(5)
C30 C25 H25A 120.9
C9 C25 H25A 120.9
C23 C26 C21 120.1(6)
C23 C26 H26A 120.0
C21 C26 H26A 120.0
C30 C27 C24 123.1(6)
C30 C27 H27A 118.5
C24 C27 H27A 118.5
C22 C28 H28A 109.5
C22 C28 H28B 109.5
H28A C28 H28B 109.5
C22 C28 H28C 109.5
H28A C28 H28C 109.5
H28B C28 H28C 109.5
C17 C29 C22 122.7(5)
C17 C29 H29A 118.7
C22 C29 H29A 118.7
C27 C30 C25 120.5(6)
C27 C30 H30A 119.8
C25 C30 H30A 119.8
C2 N1 C1 114.7(4)
C14 N2 C2 106.9(4)
C14 N2 S1 128.1(3)
C2 N2 S1 122.1(3)

loop_
_geom_bond_atom_site_label_1
_geom_bond_atom_site_label_2
_geom_bond_distance
S1 O1 1.412(3)
S1 O2 1.429(3)
S1 N2 1.654(4)
S1 C15 1.739(5)
C1 N1 1.350(5)
C1 C4 1.387(5)
C1 C16 1.494(6)
C2 N1 1.308(5)
C2 C5 1.387(6)
C2 N2 1.412(6)
C3 C18 1.378(6)
C3 C7 1.383(6)
C3 C4 1.478(6)
C4 C12 1.367(6)
C5 C12 1.380(6)
C5 C9 1.441(7)
C7 C23 1.405(6)
C7 C13 1.475(6)
C9 C14 1.391(6)
C9 C25 1.391(6)
C11 C22 1.363(7)
C11 C19 1.367(6)
C11 H11A 0.9300
C12 H12A 0.9300
C13 C16 1.502(7)
C13 H13A 0.9700
C13 H13B 0.9700
C14 C24 1.394(7)
C14 N2 1.409(6)
C15 C17 1.355(6)
C15 C19 1.382(6)
C16 H16A 0.9700
C16 H16B 0.9700
C17 C29 1.373(7)
C17 H17A 0.9300
C18 C21 1.354(8)
C18 H18A 0.9300
C19 H19A 0.9300
C21 C26 1.364(8)
C21 H21A 0.9300
C22 C29 1.374(7)
C22 C28 1.492(6)
C23 C26 1.349(8)
C23 H23A 0.9300
C24 C27 1.371(7)
C24 H24A 0.9300
C25 C30 1.381(7)
C25 H25A 0.9300
C26 H26A 0.9300
C27 C30 1.363(8)
C27 H27A 0.9300
C28 H28A 0.9600
C28 H28B 0.9600
C28 H28C 0.9600
C29 H29A 0.9300
C30 H30A 0.9300
